data_4321257
loop_
_publ_author_name
'Paul G. Jene'
'James A. Ibers'

_publ_section_title
;
 Structural Characterization of the Picket Fence (TpivPP) Porphyrins
 Co(TpivPP), Co(TpivPP)(NO2)(1-MeIm), and Co(TpivPP)(NO2)(1,2-Me2Im)
;
_journal_name_full 'Inorganic Chemistry'
_journal_page_first 3823
_journal_page_last 3827
_journal_paper_doi 10.1021/ic000127p
_journal_volume 39
_journal_year 2000
_chemical_formula_sum 'C69 H72 Co N11 O6'
_chemical_formula_weight 1210.31
_chemical_name_common Co(TpivPP)(NO~2~)(1,2-Me~2~Im)
_chemical_name_systematic
; 
 (nitro)(1,2-dimethylimidazolato)(\a,\a,\a,\a-tetrakis
(o-pivalamidophenyl)porphyrinato)cobalt(III)
;
_space_group_IT_number 15
_symmetry_cell_setting monoclinic
_symmetry_space_group_name_Hall '-C 2yc'
_symmetry_space_group_name_H-M 'C 1 2/c 1'
_atom_sites_solution_hydrogens geom
_atom_sites_solution_primary direct
_atom_sites_solution_secondary difmap
_audit_creation_method SHELXL-97
_cell_angle_alpha 90
_cell_angle_beta 90.96(3)
_cell_angle_gamma 90
_cell_formula_units_Z 4
_cell_length_a 18.998(4)
_cell_length_b 19.187(4)
_cell_length_c 18.000(4)
_cell_measurement_reflns_used 5834
_cell_measurement_temperature 153(2)
_cell_measurement_theta_max 25.02
_cell_measurement_theta_min 1.51
_cell_volume 6560(2)
_computing_cell_refinement 'SMART version 5.101 (Bruker, 1999)'
_computing_data_collection 'SMART version 5.101 (Bruker, 1999)'
_computing_data_reduction 'SAINT-Plus version 5.101 (Bruker, 1999)'
_computing_molecular_graphics 'SHELXTL-99 (Sheldrick, 1999)'
_computing_publication_material 'SHELXTL-99 (Sheldrick, 1999)'
_computing_structure_refinement 'SHELXL-99 (Sheldrick, 1999)'
_computing_structure_solution 'SHELXS-99 (Sheldrick, 1990)'
_diffrn_ambient_temperature 153(2)
_diffrn_measured_fraction_theta_full 1.000
_diffrn_measured_fraction_theta_max 1.000
_diffrn_measurement_device_type 'Bruker Smart 1000 CCD'
_diffrn_measurement_method \w
_diffrn_radiation_monochromator graphite
_diffrn_radiation_source 'standard-focus sealed tube'
_diffrn_radiation_type 'Mo K\a'
_diffrn_radiation_wavelength 0.71073
_diffrn_reflns_av_R_equivalents 0.0355
_diffrn_reflns_av_sigmaI/netI 0.032
_diffrn_reflns_limit_h_max 22
_diffrn_reflns_limit_h_min -22
_diffrn_reflns_limit_k_max 22
_diffrn_reflns_limit_k_min -22
_diffrn_reflns_limit_l_max 21
_diffrn_reflns_limit_l_min -21
_diffrn_reflns_number 32798
_diffrn_reflns_theta_full 25.02
_diffrn_reflns_theta_max 25.02
_diffrn_reflns_theta_min 1.51
_diffrn_standards_decay_% <2
_exptl_absorpt_coefficient_mu 0.321
_exptl_absorpt_correction_T_max 0.988
_exptl_absorpt_correction_T_min 0.964
_exptl_absorpt_correction_type numerical
_exptl_absorpt_process_details 'face indexed (Sheldrick, 1997)'
_exptl_crystal_colour purple
_exptl_crystal_density_diffrn 1.225
_exptl_crystal_density_method 'not measured'
_exptl_crystal_description plate
_exptl_crystal_F_000 2552
_exptl_crystal_size_max 0.50
_exptl_crystal_size_mid 0.27
_exptl_crystal_size_min 0.01
_refine_diff_density_max 1.710
_refine_diff_density_min -0.581
_refine_diff_density_rms 0.089
_refine_ls_extinction_method none
_refine_ls_goodness_of_fit_ref 1.615
_refine_ls_hydrogen_treatment 'fixed with a riding model'
_refine_ls_matrix_type full
_refine_ls_number_parameters 425
_refine_ls_number_reflns 5787
_refine_ls_number_restraints 0
_refine_ls_restrained_S_all 1.615
_refine_ls_R_factor_all 0.0957
_refine_ls_R_factor_gt 0.076
_refine_ls_shift/su_max 0.082
_refine_ls_shift/su_mean 0.002
_refine_ls_structure_factor_coef Fsqd
_refine_ls_weighting_details
; calc 
w = 1/[\s^2^(Fo^2^)+(0.04Fo^2^)^2^] 
;
_refine_ls_weighting_scheme calc
_refine_ls_wR_factor_gt 0.1952
_refine_ls_wR_factor_ref 0.203
_reflns_number_gt 4333
_reflns_number_total 5787
_reflns_threshold_expression >2sigma(I)
_cod_data_source_file ic000127p_3.cif
_cod_data_source_block squ98
_cod_depositor_comments
;
The following automatic conversions were performed:

'_symmetry_cell_setting' value 'Monoclinic' changed to 'monoclinic'
according to the built-in table from CIF Core dictionary named
'cif_core.dic' version 2.4.1 from 2010-06-29.

Automatic conversion script
Id: cif_fix_values 1646 2011-03-28 12:23:43Z adriana 
;
_cod_original_sg_symbol_H-M 'C 2/c'
_cod_database_code 4321257

loop_
_symmetry_equiv_pos_as_xyz
'x, y, z'
'-x, y, -z+1/2'
'x+1/2, y+1/2, z'
'-x+1/2, y+1/2, -z+1/2'
'-x, -y, -z'
'x, -y, z-1/2'
'-x+1/2, -y+1/2, -z'
'x+1/2, -y+1/2, z-1/2'

loop_
_atom_site_label
_atom_site_type_symbol
_atom_site_fract_x
_atom_site_fract_y
_atom_site_fract_z
_atom_site_U_iso_or_equiv
_atom_site_adp_type
_atom_site_occupancy
_atom_site_symmetry_multiplicity
_atom_site_calc_flag
_atom_site_refinement_flags
_atom_site_disorder_assembly
_atom_site_disorder_group
Co1 Co 0.5000 0.13511(3) 0.2500 0.0277(2) Uani 1 2 d S . .
N1 N 0.40538(15) 0.13971(13) 0.29480(15) 0.0291(6) Uani 1 1 d . A .
N2 N 0.45711(14) 0.13440(13) 0.14890(15) 0.0287(6) Uani 1 1 d . A .
N3 N 0.26854(18) 0.27419(17) 0.1371(2) 0.0563(10) Uani 1 1 d . A .
H3B H 0.3144 0.2680 0.1394 0.068 Uiso 1 1 calc R . .
N4 N 0.3951(2) 0.25201(17) 0.50794(18) 0.0582(10) Uani 1 1 d . . .
H4A H 0.4148 0.2482 0.4642 0.070 Uiso 1 1 calc R . .
N5 N 0.5000 0.2350(2) 0.2500 0.0345(10) Uani 1 2 d S . .
C1 C 0.38900(18) 0.14031(16) 0.36908(18) 0.0304(8) Uani 1 1 d . . .
C2 C 0.31418(19) 0.14721(18) 0.3777(2) 0.0375(9) Uani 1 1 d . A .
H2A H 0.2898 0.1486 0.4233 0.045 Uiso 1 1 calc R . .
C3 C 0.28559(19) 0.15126(18) 0.3100(2) 0.0364(8) Uani 1 1 d . . .
H3A H 0.2370 0.1568 0.2981 0.044 Uiso 1 1 calc R A .
C4 C 0.34202(18) 0.14562(17) 0.25789(19) 0.0306(8) Uani 1 1 d . A .
C5 C 0.33196(18) 0.14500(16) 0.18108(19) 0.0299(8) Uani 1 1 d . . .
C6 C 0.38656(18) 0.13913(17) 0.13083(18) 0.0309(8) Uani 1 1 d . A .
C7 C 0.3759(2) 0.13707(18) 0.05173(19) 0.0374(9) Uani 1 1 d . . .
H7A H 0.3319 0.1386 0.0258 0.045 Uiso 1 1 calc R A .
C8 C 0.4404(2) 0.13257(18) 0.0209(2) 0.0368(8) Uani 1 1 d . A .
H8A H 0.4504 0.1304 -0.0306 0.044 Uiso 1 1 calc R . .
C9 C 0.49061(18) 0.13180(16) 0.08184(18) 0.0299(8) Uani 1 1 d . . .
C10 C 0.43703(18) 0.13298(16) 0.42787(18) 0.0308(8) Uani 1 1 d . . .
C11 C 0.25775(19) 0.1495(2) 0.1512(2) 0.0380(9) Uani 1 1 d . A .
C12 C 0.2176(2) 0.0893(2) 0.1451(3) 0.0560(12) Uani 1 1 d . . .
H12A H 0.2377 0.0460 0.1595 0.067 Uiso 1 1 calc R A .
C13 C 0.1489(2) 0.0910(3) 0.1183(3) 0.0812(18) Uani 1 1 d . A .
H13A H 0.1218 0.0494 0.1149 0.097 Uiso 1 1 calc R . .
C14 C 0.1203(3) 0.1542(3) 0.0966(3) 0.0753(16) Uani 1 1 d . . .
H14A H 0.0734 0.1558 0.0773 0.090 Uiso 1 1 calc R A .
C15 C 0.1586(2) 0.2150(3) 0.1025(3) 0.0616(12) Uani 1 1 d . A .
H15A H 0.1383 0.2581 0.0874 0.074 Uiso 1 1 calc R . .
C16 C 0.22724(19) 0.2131(2) 0.1308(2) 0.0419(9) Uani 1 1 d . . .
C17 C 0.2460(2) 0.3414(2) 0.1401(2) 0.0523(11) Uani 1 1 d . . .
C18 C 0.3009(2) 0.3988(2) 0.1477(3) 0.0676(14) Uani 1 1 d . A .
C19 C 0.3692(3) 0.3833(3) 0.1113(4) 0.0908(19) Uani 1 1 d . . .
H19A H 0.3607 0.3742 0.0583 0.151(7) Uiso 1 1 calc R A .
H19B H 0.3908 0.3422 0.1345 0.151(7) Uiso 1 1 calc R . .
H19C H 0.4008 0.4233 0.1171 0.151(7) Uiso 1 1 calc R . .
C20 C 0.3167(5) 0.4076(6) 0.2270(6) 0.228(8) Uani 1 1 d . . .
H20A H 0.3549 0.4414 0.2336 0.151(7) Uiso 1 1 calc R A .
H20B H 0.3311 0.3627 0.2483 0.151(7) Uiso 1 1 calc R . .
H20C H 0.2746 0.4244 0.2521 0.151(7) Uiso 1 1 calc R . .
C21 C 0.2721(4) 0.4645(4) 0.1223(9) 0.302(11) Uani 1 1 d . . .
H21A H 0.3099 0.4990 0.1190 0.151(7) Uiso 1 1 calc R A .
H21B H 0.2368 0.4808 0.1574 0.151(7) Uiso 1 1 calc R . .
H21C H 0.2499 0.4582 0.0732 0.151(7) Uiso 1 1 calc R . .
C22 C 0.40908(18) 0.12754(18) 0.50536(19) 0.0334(8) Uani 1 1 d . . .
C23 C 0.4044(2) 0.0630(2) 0.5392(2) 0.0409(9) Uani 1 1 d . A .
H23A H 0.4196 0.0228 0.5132 0.049 Uiso 1 1 calc R . .
C24 C 0.3779(2) 0.0556(2) 0.6107(2) 0.0478(10) Uani 1 1 d . . .
H24A H 0.3754 0.0110 0.6334 0.057 Uiso 1 1 calc R A .
C25 C 0.35539(19) 0.1141(2) 0.6475(2) 0.0469(10) Uani 1 1 d . A .
H25A H 0.3363 0.1095 0.6957 0.056 Uiso 1 1 calc R . .
C26 C 0.3602(2) 0.1791(2) 0.6156(2) 0.0481(10) Uani 1 1 d . . .
H26A H 0.3455 0.2192 0.6421 0.058 Uiso 1 1 calc R A .
C27 C 0.3868(2) 0.18589(19) 0.5441(2) 0.0396(9) Uani 1 1 d . A .
C28 C 0.3806(3) 0.3149(3) 0.5244(3) 0.0796(16) Uani 1 1 d . . .
C29 C 0.3915(3) 0.3711(2) 0.4688(3) 0.0651(13) Uani 1 1 d . . .
C30 C 0.4289(4) 0.3495(3) 0.3983(4) 0.108(3) Uani 1 1 d . . .
H30A H 0.4006 0.3146 0.3717 0.151(7) Uiso 1 1 calc R . .
H30B H 0.4750 0.3296 0.4115 0.151(7) Uiso 1 1 calc R . .
H30C H 0.4353 0.3903 0.3665 0.151(7) Uiso 1 1 calc R . .
C31 C 0.3190(3) 0.4004(3) 0.4516(4) 0.0867(17) Uani 1 1 d . . .
H31A H 0.2884 0.3632 0.4324 0.151(7) Uiso 1 1 calc R . .
H31B H 0.3226 0.4373 0.4143 0.151(7) Uiso 1 1 calc R . .
H31C H 0.2989 0.4196 0.4971 0.151(7) Uiso 1 1 calc R . .
C32 C 0.4354(3) 0.4304(3) 0.5040(4) 0.108(2) Uani 1 1 d . . .
H32A H 0.4165 0.4421 0.5527 0.151(7) Uiso 1 1 calc R . .
H32B H 0.4332 0.4715 0.4717 0.151(7) Uiso 1 1 calc R . .
H32C H 0.4844 0.4153 0.5098 0.151(7) Uiso 1 1 calc R . .
O3 O 0.45151(17) 0.26678(15) 0.21942(19) 0.0653(9) Uani 1 1 d . . .
O1 O 0.18387(19) 0.35498(19) 0.1343(3) 0.1028(15) Uani 1 1 d . A .
O2 O 0.3549(3) 0.3306(2) 0.5875(3) 0.1333(19) Uani 1 1 d . . .
N6 N 0.5082(4) 0.0267(2) 0.2425(5) 0.0225(15) Uani 0.50 1 d PG A -1
C33 C 0.5537(4) -0.0049(2) 0.1932(4) 0.0332(19) Uani 0.50 1 d PG A -1
H33A H 0.5841 0.0184 0.1599 0.040 Uiso 0.50 1 calc PR A -1
C34 C 0.5469(3) -0.0753(3) 0.2013(3) 0.0374(17) Uani 0.50 1 d PG A -1
H34A H 0.5718 -0.1098 0.1745 0.045 Uiso 0.50 1 calc PR A -1
N7 N 0.4981(4) -0.0874(2) 0.2546(4) 0.0316(11) Uani 0.50 1 d PG A -1
C35 C 0.4748(3) -0.0244(3) 0.2795(3) 0.0294(16) Uani 0.50 1 d PG A -1
C36 C 0.4795(4) -0.1563(4) 0.2815(4) 0.0453(19) Uani 0.50 1 d P A -1
H36A H 0.5046 -0.1918 0.2530 0.068 Uiso 0.50 1 calc PR A -1
H36B H 0.4286 -0.1634 0.2755 0.068 Uiso 0.50 1 calc PR A -1
H36C H 0.4927 -0.1603 0.3342 0.068 Uiso 0.50 1 calc PR A -1
C37 C 0.4229(5) -0.0210(4) 0.3390(5) 0.044(2) Uani 0.50 1 d P A -1
H37A H 0.4123 0.0278 0.3501 0.066 Uiso 0.50 1 calc PR A -1
H37B H 0.4421 -0.0437 0.3837 0.066 Uiso 0.50 1 calc PR A -1
H37C H 0.3796 -0.0449 0.3230 0.066 Uiso 0.50 1 calc PR A -1

loop_
_atom_site_aniso_label
_atom_site_aniso_U_11
_atom_site_aniso_U_22
_atom_site_aniso_U_33
_atom_site_aniso_U_23
_atom_site_aniso_U_13
_atom_site_aniso_U_12
Co1 0.0291(4) 0.0279(4) 0.0261(4) 0.000 -0.0001(3) 0.000
N1 0.0346(16) 0.0259(15) 0.0269(15) -0.0002(12) 0.0008(12) -0.0006(12)
N2 0.0317(15) 0.0264(14) 0.0279(15) 0.0012(11) 0.0001(12) 0.0056(12)
N3 0.0354(19) 0.044(2) 0.089(3) 0.0192(18) -0.0063(18) 0.0080(15)
N4 0.102(3) 0.041(2) 0.0323(18) -0.0054(15) 0.0179(18) 0.0108(19)
N5 0.034(2) 0.028(2) 0.042(2) 0.000 0.003(2) 0.000
C1 0.0354(19) 0.0271(18) 0.0288(18) -0.0004(14) 0.0045(14) -0.0005(14)
C2 0.035(2) 0.041(2) 0.037(2) -0.0014(16) 0.0073(16) -0.0009(16)
C3 0.0297(19) 0.040(2) 0.039(2) -0.0002(16) 0.0006(16) 0.0015(15)
C4 0.0291(18) 0.0294(18) 0.0332(19) -0.0022(14) -0.0005(14) -0.0003(14)
C5 0.0317(18) 0.0243(18) 0.0337(19) 0.0009(14) -0.0014(15) 0.0032(14)
C6 0.0346(19) 0.0303(18) 0.0277(18) -0.0001(14) -0.0040(14) 0.0029(15)
C7 0.038(2) 0.043(2) 0.0316(19) -0.0015(16) -0.0075(16) 0.0019(16)
C8 0.043(2) 0.041(2) 0.0266(18) -0.0002(16) -0.0013(15) 0.0057(16)
C9 0.039(2) 0.0239(17) 0.0263(17) -0.0006(14) -0.0014(14) 0.0036(15)
C10 0.038(2) 0.0258(17) 0.0283(18) -0.0010(14) 0.0002(15) -0.0009(14)
C11 0.034(2) 0.049(2) 0.0307(19) -0.0042(16) -0.0040(15) 0.0004(17)
C12 0.043(2) 0.047(3) 0.077(3) -0.018(2) -0.013(2) 0.005(2)
C13 0.043(3) 0.071(4) 0.129(5) -0.044(3) -0.017(3) -0.002(2)
C14 0.042(3) 0.089(4) 0.094(4) -0.030(3) -0.027(3) 0.013(3)
C15 0.047(3) 0.071(3) 0.066(3) -0.002(2) -0.017(2) 0.014(2)
C16 0.036(2) 0.051(2) 0.038(2) 0.0022(18) -0.0052(16) 0.0082(18)
C17 0.046(3) 0.054(3) 0.058(3) 0.008(2) 0.011(2) 0.017(2)
C18 0.058(3) 0.046(3) 0.099(4) 0.013(3) 0.025(3) 0.012(2)
C19 0.072(4) 0.091(4) 0.111(5) 0.013(3) 0.038(4) -0.009(3)
C20 0.192(10) 0.292(14) 0.203(10) -0.162(10) 0.143(9) -0.184(10)
C21 0.070(5) 0.104(7) 0.73(3) 0.198(12) 0.005(10) 0.010(4)
C22 0.0323(19) 0.039(2) 0.0295(18) 0.0012(16) 0.0015(15) -0.0054(15)
C23 0.042(2) 0.040(2) 0.040(2) 0.0055(17) -0.0019(17) -0.0026(17)
C24 0.044(2) 0.058(3) 0.041(2) 0.022(2) -0.0065(18) -0.009(2)
C25 0.032(2) 0.078(3) 0.030(2) 0.014(2) 0.0002(16) 0.000(2)
C26 0.048(2) 0.064(3) 0.032(2) -0.0009(19) 0.0050(18) 0.006(2)
C27 0.048(2) 0.038(2) 0.032(2) -0.0005(16) 0.0048(17) 0.0017(17)
C28 0.094(4) 0.064(3) 0.082(4) 0.002(3) 0.034(3) 0.006(3)
C29 0.058(3) 0.044(3) 0.094(4) 0.015(2) 0.016(3) 0.009(2)
C30 0.110(5) 0.073(4) 0.143(6) 0.041(4) 0.062(5) 0.027(4)
C31 0.050(3) 0.086(4) 0.125(5) 0.007(4) 0.000(3) 0.000(3)
C32 0.077(4) 0.076(4) 0.170(7) 0.036(4) -0.057(4) -0.019(3)
O3 0.067(2) 0.0421(17) 0.087(2) 0.0060(16) -0.0109(18) 0.0089(15)
O1 0.050(2) 0.076(3) 0.183(5) -0.028(3) 0.006(3) 0.0237(18)
O2 0.171(5) 0.092(3) 0.139(4) -0.020(3) 0.070(4) 0.003(3)
N6 0.019(4) 0.031(2) 0.017(4) 0.000(3) 0.000(3) -0.001(3)
C33 0.037(6) 0.031(5) 0.032(5) 0.007(4) -0.001(4) 0.002(4)
C34 0.035(4) 0.041(5) 0.036(4) -0.003(3) -0.003(3) 0.002(3)
N7 0.034(2) 0.030(2) 0.030(3) 0.006(7) -0.007(2) -0.006(9)
C35 0.031(4) 0.025(4) 0.032(5) -0.006(3) -0.007(3) 0.001(3)
C36 0.046(5) 0.039(4) 0.051(5) 0.005(3) -0.004(4) -0.009(4)
C37 0.050(6) 0.035(5) 0.049(6) 0.002(4) 0.008(4) -0.010(4)

loop_
_atom_type_symbol
_atom_type_description
_atom_type_scat_dispersion_real
_atom_type_scat_dispersion_imag
_atom_type_scat_source
C C 0.0033 0.0016 'International Tables Vol C Tables 4.2.6.8 and 6.1.1.4'
H H 0.0000 0.0000 'International Tables Vol C Tables 4.2.6.8 and 6.1.1.4'
N N 0.0061 0.0033 'International Tables Vol C Tables 4.2.6.8 and 6.1.1.4'
O O 0.0106 0.0060 'International Tables Vol C Tables 4.2.6.8 and 6.1.1.4'
Co Co 0.3494 0.9721 'International Tables Vol C Tables 4.2.6.8 and 6.1.1.4'

loop_
_geom_angle_atom_site_label_1
_geom_angle_atom_site_label_2
_geom_angle_atom_site_label_3
_geom_angle
_geom_angle_site_symmetry_1
_geom_angle_site_symmetry_3
_geom_angle_publ_flag
N5 Co1 N2 90.40(8) . 2_655 yes
N5 Co1 N2 90.40(8) . . yes
N2 Co1 N2 179.21(15) 2_655 . yes
N5 Co1 N1 87.45(7) . 2_655 yes
N2 Co1 N1 90.70(11) 2_655 2_655 yes
N2 Co1 N1 89.34(11) . 2_655 yes
N5 Co1 N1 87.45(7) . . yes
N2 Co1 N1 89.34(11) 2_655 . yes
N2 Co1 N1 90.70(11) . . yes
N1 Co1 N1 174.91(15) 2_655 . yes
N5 Co1 N6 174.30(15) . . yes
N2 Co1 N6 91.3(3) 2_655 . yes
N2 Co1 N6 87.9(3) . . yes
N1 Co1 N6 87.08(19) 2_655 . yes
N1 Co1 N6 98.01(19) . . yes
N5 Co1 N6 174.30(15) . 2_655 yes
N2 Co1 N6 87.9(3) 2_655 2_655 yes
N2 Co1 N6 91.3(3) . 2_655 yes
N1 Co1 N6 98.01(19) 2_655 2_655 yes
N1 Co1 N6 87.08(19) . 2_655 yes
N6 Co1 N6 11.4(3) . 2_655 yes
C4 N1 C1 105.0(3) . . yes
C4 N1 Co1 127.0(2) . . yes
C1 N1 Co1 128.0(2) . . yes
C9 N2 C6 104.9(3) . . yes
C9 N2 Co1 128.1(2) . . yes
C6 N2 Co1 126.9(2) . . yes
C17 N3 C16 127.9(3) . . yes
C28 N4 C27 134.9(4) . . yes
O3 N5 O3 120.4(4) 2_655 . yes
O3 N5 Co1 119.8(2) 2_655 . yes
O3 N5 Co1 119.8(2) . . yes
N1 C1 C10 125.5(3) . . yes
N1 C1 C2 110.2(3) . . yes
C10 C1 C2 124.3(3) . . yes
C3 C2 C1 107.2(3) . . yes
C2 C3 C4 107.2(3) . . yes
N1 C4 C5 125.9(3) . . yes
N1 C4 C3 110.4(3) . . yes
C5 C4 C3 123.7(3) . . yes
C6 C5 C4 123.7(3) . . yes
C6 C5 C11 118.5(3) . . yes
C4 C5 C11 117.8(3) . . yes
N2 C6 C5 125.8(3) . . yes
N2 C6 C7 110.7(3) . . yes
C5 C6 C7 123.5(3) . . yes
C8 C7 C6 107.1(3) . . yes
C7 C8 C9 106.3(3) . . yes
N2 C9 C10 125.7(3) . 2_655 yes
N2 C9 C8 110.9(3) . . yes
C10 C9 C8 123.2(3) 2_655 . yes
C9 C10 C1 122.9(3) 2_655 . yes
C9 C10 C22 118.7(3) 2_655 . yes
C1 C10 C22 118.3(3) . . yes
C12 C11 C16 118.7(4) . . yes
C12 C11 C5 119.5(3) . . yes
C16 C11 C5 121.8(3) . . yes
C13 C12 C11 121.5(4) . . yes
C14 C13 C12 118.9(5) . . yes
C15 C14 C13 121.0(4) . . yes
C14 C15 C16 119.8(4) . . yes
C15 C16 C11 120.1(4) . . yes
C15 C16 N3 121.5(4) . . yes
C11 C16 N3 118.4(3) . . yes
O1 C17 N3 120.6(4) . . yes
O1 C17 C18 121.1(4) . . yes
N3 C17 C18 118.2(4) . . yes
C21 C18 C20 106.2(8) . . yes
C21 C18 C19 111.2(6) . . yes
C20 C18 C19 106.7(6) . . yes
C21 C18 C17 110.3(5) . . yes
C20 C18 C17 107.4(5) . . yes
C19 C18 C17 114.6(4) . . yes
C23 C22 C27 118.6(3) . . yes
C23 C22 C10 119.8(3) . . yes
C27 C22 C10 121.6(3) . . yes
C22 C23 C24 121.5(4) . . yes
C25 C24 C23 118.8(4) . . yes
C24 C25 C26 121.0(4) . . yes
C25 C26 C27 119.7(4) . . yes
C22 C27 C26 120.4(3) . . yes
C22 C27 N4 116.7(3) . . yes
C26 C27 N4 122.9(3) . . yes
N4 C28 O2 121.1(5) . . yes
N4 C28 C29 119.9(5) . . yes
O2 C28 C29 119.0(5) . . yes
C28 C29 C31 105.7(4) . . yes
C28 C29 C30 115.7(4) . . yes
C31 C29 C30 111.6(5) . . yes
C28 C29 C32 109.9(5) . . yes
C31 C29 C32 107.1(4) . . yes
C30 C29 C32 106.6(5) . . yes
C35 N6 C33 107.6 . . yes
C35 N6 Co1 130.9(3) . . yes
C33 N6 Co1 121.5(3) . . yes
C34 C33 N6 107.6 . . yes
N7 C34 C33 108.0 . . yes
C34 N7 C35 108.0 . . yes
C34 N7 C36 124.1(5) . . yes
C35 N7 C36 127.8(5) . . yes
N6 C35 N7 108.8 . . yes
N6 C35 C37 130.9(5) . . yes
N7 C35 C37 120.3(5) . . ?

loop_
_geom_bond_atom_site_label_1
_geom_bond_atom_site_label_2
_geom_bond_distance
_geom_bond_site_symmetry_2
_geom_bond_publ_flag
Co1 N5 1.917(4) . yes
Co1 N2 1.981(3) 2_655 yes
Co1 N2 1.981(3) . yes
Co1 N1 1.984(3) 2_655 yes
Co1 N1 1.984(3) . yes
Co1 N6 2.091(4) . yes
Co1 N6 2.091(4) 2_655 yes
N1 C4 1.370(4) . yes
N1 C1 1.378(4) . yes
N2 C9 1.375(4) . yes
N2 C6 1.377(4) . yes
N3 C17 1.360(5) . yes
N3 C16 1.414(5) . yes
N4 C28 1.273(6) . yes
N4 C27 1.436(5) . yes
N5 O3 1.227(3) 2_655 yes
N5 O3 1.227(3) . yes
C1 C10 1.393(5) . yes
C1 C2 1.439(5) . yes
C2 C3 1.329(5) . yes
C3 C4 1.440(5) . yes
C4 C5 1.393(5) . yes
C5 C6 1.392(5) . yes
C5 C11 1.503(5) . yes
C6 C7 1.435(5) . yes
C7 C8 1.356(5) . yes
C8 C9 1.442(5) . yes
C9 C10 1.389(5) 2_655 yes
C10 C9 1.389(5) 2_655 yes
C10 C22 1.504(5) . yes
C11 C12 1.387(5) . yes
C11 C16 1.398(5) . yes
C12 C13 1.385(6) . yes
C13 C14 1.382(7) . yes
C14 C15 1.379(7) . yes
C15 C16 1.392(6) . yes
C17 O1 1.211(5) . yes
C17 C18 1.523(7) . yes
C18 C21 1.446(8) . yes
C18 C20 1.462(11) . yes
C18 C19 1.492(7) . yes
C22 C23 1.383(5) . yes
C22 C27 1.389(5) . yes
C23 C24 1.398(5) . yes
C24 C25 1.374(6) . yes
C25 C26 1.378(6) . yes
C26 C27 1.397(5) . yes
C28 O2 1.280(6) . yes
C28 C29 1.488(7) . yes
C29 C31 1.514(7) . yes
C29 C30 1.522(8) . yes
C29 C32 1.540(7) . yes
N6 C35 1.349(3) . yes
N6 C33 1.388(4) . yes
C33 C34 1.365(4) . yes
C34 N7 1.365(4) . yes
N7 C35 1.366(4) . yes
N7 C36 1.455(8) . yes
C35 C37 1.470(10) . yes
